data_7706745
loop_
_publ_author_name
'Zhou, Rui-Sha'
'Zhang, Xiao-Yu'
'Fu, Jin'
'Xin, Li-Dong'
'Jiao, Wei-Zhou'
'Song, Jiang-Feng'

_publ_section_title
;
 Four new Cu<sub>6</sub>S<sub>6</sub> cluster-based coordination
 compounds: synthesis, crystal structures and fluorescence properties.
;
_journal_issue 13
_journal_name_full 'Dalton transactions (Cambridge, England : 2003)'
_journal_page_first 4567
_journal_page_last 4576
_journal_paper_doi 10.1039/d1dt00322d
_journal_volume 50
_journal_year 2021
_chemical_formula_sum 'C17 H15 Cu5 N8 S3'
_chemical_formula_weight 745.25
_space_group_crystal_system monoclinic
_space_group_IT_number 14
_space_group_name_Hall '-P 2yn'
_space_group_name_H-M_alt 'P 1 21/n 1'
_atom_sites_solution_hydrogens geom
_atom_sites_solution_primary direct
_audit_creation_method SHELXL-2018/3
_audit_update_record
;
2020-12-14 deposited with the CCDC.	2021-03-02 downloaded from the CCDC.
;
_cell_angle_alpha 90
_cell_angle_beta 91.6790(10)
_cell_angle_gamma 90
_cell_formula_units_Z 4
_cell_length_a 11.1562(4)
_cell_length_b 19.4095(7)
_cell_length_c 12.6343(4)
_cell_measurement_reflns_used 4863
_cell_measurement_temperature 298(2)
_cell_measurement_theta_max 25.098
_cell_measurement_theta_min 3.189
_cell_volume 2734.61(16)
_computing_cell_refinement 'Bruker XSCANS'
_computing_data_collection 'Bruker XSCANS'
_computing_data_reduction 'Bruker SHELXTL'
_computing_molecular_graphics 'Bruker SHELXTL'
_computing_publication_material 'Bruker SHELXTL'
_computing_structure_refinement 'SHELXL-2018/3 (Sheldrick, 2018)'
_computing_structure_solution 'ShelXS (Sheldrick, 2008)'
_diffrn_ambient_temperature 298(2)
_diffrn_measured_fraction_theta_full 0.998
_diffrn_measured_fraction_theta_max 0.998
_diffrn_measurement_device_type 'CCD area detector'
_diffrn_measurement_method 'phi and omega scans'
_diffrn_radiation_type MoK\a
_diffrn_radiation_wavelength 0.71073
_diffrn_reflns_av_R_equivalents 0.0741
_diffrn_reflns_av_unetI/netI 0.0382
_diffrn_reflns_Laue_measured_fraction_full 0.998
_diffrn_reflns_Laue_measured_fraction_max 0.998
_diffrn_reflns_limit_h_max 13
_diffrn_reflns_limit_h_min -13
_diffrn_reflns_limit_k_max 23
_diffrn_reflns_limit_k_min -23
_diffrn_reflns_limit_l_max 15
_diffrn_reflns_limit_l_min -15
_diffrn_reflns_number 37898
_diffrn_reflns_point_group_measured_fraction_full 0.998
_diffrn_reflns_point_group_measured_fraction_max 0.998
_diffrn_reflns_theta_full 25.098
_diffrn_reflns_theta_max 25.098
_diffrn_reflns_theta_min 3.189
_diffrn_source 'fine-focus sealed tube'
_exptl_absorpt_coefficient_mu 4.075
_exptl_absorpt_correction_type multi-scan
_exptl_absorpt_process_details 'Higashi, T. (1995).'
_exptl_crystal_colour Yellow
_exptl_crystal_density_diffrn 1.810
_exptl_crystal_description Block
_exptl_crystal_F_000 1464
_exptl_crystal_size_max 0.280
_exptl_crystal_size_mid 0.230
_exptl_crystal_size_min 0.190
_exptl_transmission_factor_max 0.461
_exptl_transmission_factor_min 0.338
_refine_diff_density_max 0.405
_refine_diff_density_min -0.344
_refine_diff_density_rms 0.072
_refine_ls_extinction_method none
_refine_ls_goodness_of_fit_ref 1.179
_refine_ls_hydrogen_treatment constr
_refine_ls_matrix_type full
_refine_ls_number_parameters 303
_refine_ls_number_reflns 4863
_refine_ls_number_restraints 0
_refine_ls_restrained_S_all 1.179
_refine_ls_R_factor_all 0.0949
_refine_ls_R_factor_gt 0.0545
_refine_ls_shift/su_max 0.007
_refine_ls_shift/su_mean 0.001
_refine_ls_structure_factor_coef Fsqd
_refine_ls_weighting_details 'w=1/[\s^2^(Fo^2^)+(0.0784P)^2^+3.6325P] where P=(Fo^2^+2Fc^2^)/3'
_refine_ls_weighting_scheme calc
_refine_ls_wR_factor_gt 0.1433
_refine_ls_wR_factor_ref 0.1940
_reflns_Friedel_coverage 0.000
_reflns_number_gt 3157
_reflns_number_total 4863
_reflns_threshold_expression 'I > 2\s(I)'
_cod_data_source_file d1dt00322d2.cif
_cod_data_source_block Compound_2
_cod_depositor_comments 'Adding full bibliography for 7706743--7706746.cif.'
_cod_original_sg_symbol_H-M 'P 21/n'
_cod_database_code 7706745
_shelx_shelxl_version_number 2018/3
_shelx_space_group_comment
;
The symmetry employed for this shelxl refinement is uniquely defined
by the following loop, which should always be used as a source of
symmetry information in preference to the above space-group names.
They are only intended as comments.
;
_shelx_estimated_absorpt_t_min 0.395
_shelx_estimated_absorpt_t_max 0.511

loop_
_space_group_symop_operation_xyz
'x, y, z'
'-x+1/2, y+1/2, -z+1/2'
'-x, -y, -z'
'x-1/2, -y-1/2, z-1/2'

loop_
_atom_site_label
_atom_site_type_symbol
_atom_site_fract_x
_atom_site_fract_y
_atom_site_fract_z
_atom_site_U_iso_or_equiv
_atom_site_adp_type
_atom_site_occupancy
_atom_site_site_symmetry_order
_atom_site_calc_flag
_atom_site_refinement_flags_posn
_atom_site_refinement_flags_adp
_atom_site_refinement_flags_occupancy
_atom_site_disorder_assembly
_atom_site_disorder_group
C1 C 0.3526(7) 0.1553(4) 0.1130(6) 0.063(2) Uani 1 1 d . . . . .
C2 C 0.1983(10) 0.1758(6) -0.0032(8) 0.093(3) Uani 1 1 d . . . . .
H2 H 0.148828 0.161686 -0.059686 0.111 Uiso 1 1 calc R U . . .
C3 C 0.1770(10) 0.2386(6) 0.0426(9) 0.100(3) Uani 1 1 d . . . . .
H3 H 0.116553 0.267448 0.016435 0.120 Uiso 1 1 calc R U . . .
C4 C 0.2494(9) 0.2576(5) 0.1302(7) 0.076(2) Uani 1 1 d . . . . .
C5 C 0.2398(10) 0.3247(6) 0.1843(10) 0.100(3) Uani 1 1 d . . . . .
H5A H 0.227241 0.317285 0.258231 0.151 Uiso 1 1 calc R U . . .
H5B H 0.173465 0.350064 0.153848 0.151 Uiso 1 1 calc R U . . .
H5C H 0.312492 0.350333 0.175840 0.151 Uiso 1 1 calc R U . . .
C6 C 0.4822(7) 0.1636(4) -0.1686(6) 0.063(2) Uani 1 1 d . . . . .
C7 C 0.5799(11) 0.2429(6) -0.0625(9) 0.098(3) Uani 1 1 d . . . . .
H7 H 0.627619 0.253712 -0.003217 0.118 Uiso 1 1 calc R U . . .
C8 C 0.5409(14) 0.2946(6) -0.1294(11) 0.120(5) Uani 1 1 d . . . . .
H8 H 0.561606 0.340138 -0.115318 0.145 Uiso 1 1 calc R U . . .
C9 C 0.4718(11) 0.2785(5) -0.2167(9) 0.094(3) Uani 1 1 d . . . . .
C10 C 0.4256(16) 0.3320(6) -0.2948(10) 0.133(5) Uani 1 1 d . . . . .
H10A H 0.457914 0.323084 -0.363026 0.199 Uiso 1 1 calc R U . . .
H10B H 0.449923 0.376973 -0.271077 0.199 Uiso 1 1 calc R U . . .
H10C H 0.339670 0.329769 -0.299765 0.199 Uiso 1 1 calc R U . . .
C11 C 0.1660(8) -0.0422(4) 0.0852(8) 0.072(2) Uani 1 1 d . . . . .
C12 C -0.0011(11) -0.0473(6) 0.1842(11) 0.104(4) Uani 1 1 d . . . . .
H12 H -0.081386 -0.058877 0.190838 0.125 Uiso 1 1 calc R U . . .
C13 C 0.0585(11) -0.0204(6) 0.2696(10) 0.097(3) Uani 1 1 d . . . . .
H13 H 0.019288 -0.011630 0.332171 0.116 Uiso 1 1 calc R U . . .
C14 C 0.1800(10) -0.0063(5) 0.2610(9) 0.089(3) Uani 1 1 d . . . . .
C15 C 0.2568(13) 0.0218(7) 0.3528(9) 0.115(4) Uani 1 1 d . . . . .
H15A H 0.316990 -0.011488 0.372753 0.173 Uiso 1 1 calc R U . . .
H15B H 0.207028 0.030728 0.411981 0.173 Uiso 1 1 calc R U . . .
H15C H 0.294678 0.063745 0.331555 0.173 Uiso 1 1 calc R U . . .
C16 C 0.5878(9) 0.2813(5) 0.2403(7) 0.078(3) Uani 1 1 d . . . . .
C17 C 0.3753(9) 0.1793(6) -0.4939(7) 0.083(3) Uani 1 1 d . . . . .
Cu1 Cu 0.33940(11) 0.04876(6) -0.05096(9) 0.0763(9) Uani 1 1 d . . . . .
Cu2 Cu 0.58794(10) 0.00678(6) -0.14688(9) 0.0763(9) Uani 1 1 d . . . . .
Cu3 Cu 0.58966(11) 0.09823(6) 0.01723(9) 0.0772(9) Uani 1 1 d . . . . .
Cu4 Cu 0.45933(11) 0.22871(7) 0.29038(9) 0.0848(9) Uani 1 1 d . . . . .
Cu5 Cu 0.32302(11) 0.17996(7) -0.35576(9) 0.0846(9) Uani 1 1 d . . . . .
N1 N 0.2867(7) 0.1341(4) 0.0296(6) 0.077(2) Uani 1 1 d . . . . .
N2 N 0.3370(6) 0.2147(3) 0.1656(5) 0.0667(19) Uani 1 1 d . . . . .
N3 N 0.5497(7) 0.1769(4) -0.0816(6) 0.074(2) Uani 1 1 d . . . . .
N4 N 0.4434(7) 0.2129(4) -0.2373(6) 0.075(2) Uani 1 1 d . . . . .
N5 N 0.0500(8) -0.0581(5) 0.0900(7) 0.089(2) Uani 1 1 d . . . . .
N6 N 0.2339(7) -0.0183(4) 0.1688(6) 0.075(2) Uani 1 1 d . . . . .
N7 N 0.6697(9) 0.3068(5) 0.2045(7) 0.098(3) Uani 1 1 d . . . . .
N8 N 0.4059(8) 0.1942(6) -0.5781(8) 0.104(3) Uani 1 1 d . . . . .
S1 S 0.4734(2) 0.10437(11) 0.15989(17) 0.0701(10) Uani 1 1 d . . . . .
S2 S 0.4392(2) 0.07922(11) -0.19767(17) 0.0708(10) Uani 1 1 d . . . . .
S3 S 0.2336(2) -0.04839(12) -0.03752(19) 0.0743(10) Uani 1 1 d . . . . .

loop_
_atom_site_aniso_label
_atom_site_aniso_U_11
_atom_site_aniso_U_22
_atom_site_aniso_U_33
_atom_site_aniso_U_23
_atom_site_aniso_U_13
_atom_site_aniso_U_12
C1 0.064(5) 0.064(5) 0.061(4) 0.003(4) -0.006(4) 0.002(4)
C2 0.098(7) 0.100(8) 0.079(6) 0.000(6) -0.020(6) -0.004(6)
C3 0.088(7) 0.103(8) 0.108(8) -0.002(7) -0.025(6) 0.026(6)
C4 0.083(6) 0.068(5) 0.076(6) 0.000(4) 0.004(5) 0.010(4)
C5 0.095(7) 0.079(6) 0.128(9) -0.015(6) 0.012(7) 0.020(5)
C6 0.068(5) 0.060(5) 0.062(5) 0.006(4) -0.002(4) 0.001(4)
C7 0.115(8) 0.092(8) 0.087(7) 0.003(6) -0.025(6) -0.017(6)
C8 0.169(13) 0.069(7) 0.122(10) 0.001(6) -0.033(9) -0.027(7)
C9 0.128(9) 0.063(6) 0.091(7) 0.010(5) -0.018(6) 0.002(5)
C10 0.220(16) 0.070(7) 0.107(9) 0.008(6) -0.027(10) 0.010(8)
C11 0.070(5) 0.061(5) 0.085(6) 0.007(4) -0.008(4) 0.002(4)
C12 0.081(7) 0.103(8) 0.127(10) 0.033(8) 0.006(7) -0.001(6)
C13 0.101(8) 0.088(7) 0.102(8) 0.006(6) 0.018(7) 0.010(6)
C14 0.105(8) 0.070(6) 0.092(7) -0.006(5) 0.014(6) 0.003(5)
C15 0.150(11) 0.116(9) 0.082(7) -0.023(7) 0.020(7) -0.016(8)
C16 0.073(6) 0.090(6) 0.070(5) -0.008(5) 0.004(5) -0.019(5)
C17 0.079(6) 0.114(8) 0.054(5) -0.009(5) -0.007(4) -0.004(5)
Cu1 0.0906(12) 0.0696(11) 0.0682(11) -0.0034(5) -0.0053(5) -0.0058(5)
Cu2 0.0842(11) 0.0660(11) 0.0781(11) -0.0015(5) -0.0092(6) 0.0043(5)
Cu3 0.0825(11) 0.0818(11) 0.0668(11) -0.0009(5) -0.0073(5) 0.0100(6)
Cu4 0.0859(12) 0.1000(12) 0.0686(11) -0.0094(6) 0.0021(6) -0.0126(6)
Cu5 0.0891(12) 0.1000(12) 0.0645(11) 0.0025(6) 0.0018(6) 0.0121(6)
N1 0.084(5) 0.071(5) 0.073(5) -0.004(4) -0.016(4) 0.003(4)
N2 0.079(5) 0.058(4) 0.063(4) -0.006(3) 0.007(3) -0.002(3)
N3 0.088(5) 0.067(4) 0.066(4) 0.000(3) -0.006(4) -0.001(4)
N4 0.090(5) 0.064(4) 0.069(4) 0.002(3) -0.003(4) 0.006(4)
N5 0.080(5) 0.088(6) 0.098(6) 0.011(5) -0.003(5) 0.000(4)
N6 0.079(5) 0.066(4) 0.079(5) 0.000(4) 0.005(4) 0.005(4)
N7 0.094(6) 0.121(7) 0.078(5) -0.010(5) -0.003(5) -0.023(6)
N8 0.093(6) 0.135(8) 0.083(6) -0.016(5) -0.016(5) -0.011(6)
S1 0.0787(16) 0.0669(15) 0.0640(15) -0.0022(9) -0.0060(10) 0.0067(10)
S2 0.0846(17) 0.0611(14) 0.0659(15) 0.0008(9) -0.0083(10) 0.0023(10)
S3 0.0753(16) 0.0677(15) 0.0791(16) -0.0042(10) -0.0127(11) 0.0013(10)

loop_
_atom_type_symbol
_atom_type_description
_atom_type_scat_dispersion_real
_atom_type_scat_dispersion_imag
_atom_type_scat_source
C C 0.0033 0.0016 'International Tables Vol C Tables 4.2.6.8 and 6.1.1.4'
H H 0.0000 0.0000 'International Tables Vol C Tables 4.2.6.8 and 6.1.1.4'
Cu Cu 0.3201 1.2651 'International Tables Vol C Tables 4.2.6.8 and 6.1.1.4'
N N 0.0061 0.0033 'International Tables Vol C Tables 4.2.6.8 and 6.1.1.4'
S S 0.1246 0.1234 'International Tables Vol C Tables 4.2.6.8 and 6.1.1.4'

loop_
_geom_angle_atom_site_label_1
_geom_angle_atom_site_label_2
_geom_angle_atom_site_label_3
_geom_angle
_geom_angle_site_symmetry_1
_geom_angle_site_symmetry_3
_geom_angle_publ_flag
N1 C1 N2 125.4(7) . . ?
N1 C1 S1 119.5(6) . . ?
N2 C1 S1 115.1(6) . . ?
N1 C2 C3 122.9(9) . . ?
C2 C3 C4 117.6(9) . . ?
N2 C4 C3 119.7(9) . . ?
N2 C4 C5 116.9(9) . . ?
C3 C4 C5 123.4(9) . . ?
N3 C6 N4 123.4(8) . . ?
N3 C6 S2 119.9(6) . . ?
N4 C6 S2 116.6(6) . . ?
N3 C7 C8 120.8(10) . . ?
C9 C8 C7 119.5(10) . . ?
N4 C9 C8 120.0(9) . . ?
N4 C9 C10 116.9(10) . . ?
C8 C9 C10 123.0(10) . . ?
N5 C11 N6 124.1(9) . . ?
N5 C11 S3 118.0(7) . . ?
N6 C11 S3 117.8(7) . . ?
N5 C12 C13 123.5(11) . . ?
C12 C13 C14 118.0(11) . . ?
N6 C14 C13 119.7(10) . . ?
N6 C14 C15 117.7(10) . . ?
C13 C14 C15 122.6(10) . . ?
N7 C16 Cu4 172.4(10) . . ?
N8 C17 Cu5 165.2(11) . . ?
N1 Cu1 S3 119.2(2) . . ?
N1 Cu1 S2 110.6(2) . . ?
S3 Cu1 S2 123.72(10) . . ?
N1 Cu1 Cu2 87.0(2) . 3_655 ?
S3 Cu1 Cu2 75.44(7) . 3_655 ?
S2 Cu1 Cu2 133.55(8) . 3_655 ?
N1 Cu1 Cu3 141.6(2) . 3_655 ?
S3 Cu1 Cu3 47.26(7) . 3_655 ?
S2 Cu1 Cu3 103.37(7) . 3_655 ?
Cu2 Cu1 Cu3 55.97(4) 3_655 3_655 ?
N1 Cu1 Cu3 83.0(2) . . ?
S3 Cu1 Cu3 136.46(8) . . ?
S2 Cu1 Cu3 71.46(7) . . ?
Cu2 Cu1 Cu3 68.48(4) 3_655 . ?
Cu3 Cu1 Cu3 91.37(5) 3_655 . ?
N6 Cu2 S2 127.5(2) 3_655 . ?
N6 Cu2 S1 112.9(2) 3_655 3_655 ?
S2 Cu2 S1 110.78(9) . 3_655 ?
N6 Cu2 Cu3 92.7(2) 3_655 . ?
S2 Cu2 Cu3 78.43(7) . . ?
S1 Cu2 Cu3 132.01(8) 3_655 . ?
N6 Cu2 Cu1 84.6(2) 3_655 3_655 ?
S2 Cu2 Cu1 132.93(8) . 3_655 ?
S1 Cu2 Cu1 77.21(7) 3_655 3_655 ?
Cu3 Cu2 Cu1 65.14(4) . 3_655 ?
N3 Cu3 S3 125.9(2) . 3_655 ?
N3 Cu3 S1 109.5(2) . . ?
S3 Cu3 S1 117.64(10) 3_655 . ?
N3 Cu3 Cu2 91.5(2) . . ?
S3 Cu3 Cu2 77.83(7) 3_655 . ?
S1 Cu3 Cu2 130.57(8) . . ?
N3 Cu3 Cu1 149.9(2) . 3_655 ?
S3 Cu3 Cu1 48.09(7) 3_655 3_655 ?
S1 Cu3 Cu1 95.32(7) . 3_655 ?
Cu2 Cu3 Cu1 58.89(4) . 3_655 ?
N3 Cu3 Cu1 83.1(2) . . ?
S3 Cu3 Cu1 134.61(8) 3_655 . ?
S1 Cu3 Cu1 72.49(7) . . ?
Cu2 Cu3 Cu1 66.11(4) . . ?
Cu1 Cu3 Cu1 88.63(5) 3_655 . ?
C16 Cu4 N8 138.1(4) . 1_556 ?
C16 Cu4 N2 107.8(3) . . ?
N8 Cu4 N2 113.7(3) 1_556 . ?
C17 Cu5 N7 133.3(4) . 4_565 ?
C17 Cu5 N4 117.6(4) . . ?
N7 Cu5 N4 103.8(4) 4_565 . ?
C1 N1 C2 116.5(8) . . ?
C1 N1 Cu1 119.0(6) . . ?
C2 N1 Cu1 124.0(7) . . ?
C1 N2 C4 117.9(7) . . ?
C1 N2 Cu4 113.3(5) . . ?
C4 N2 Cu4 128.8(6) . . ?
C6 N3 C7 117.5(8) . . ?
C6 N3 Cu3 118.2(6) . . ?
C7 N3 Cu3 124.2(7) . . ?
C9 N4 C6 118.7(8) . . ?
C9 N4 Cu5 125.2(6) . . ?
C6 N4 Cu5 115.5(6) . . ?
C11 N5 C12 116.1(9) . . ?
C14 N6 C11 118.5(8) . . ?
C14 N6 Cu2 124.3(7) . 3_655 ?
C11 N6 Cu2 117.1(6) . 3_655 ?
C16 N7 Cu5 162.0(10) . 4_666 ?
C17 N8 Cu4 173.5(10) . 1_554 ?
C1 S1 Cu3 102.3(3) . . ?
C1 S1 Cu2 106.5(3) . 3_655 ?
Cu3 S1 Cu2 94.08(9) . 3_655 ?
C6 S2 Cu2 109.3(3) . . ?
C6 S2 Cu1 102.2(3) . . ?
Cu2 S2 Cu1 88.83(9) . . ?
C11 S3 Cu3 109.6(3) . 3_655 ?
C11 S3 Cu1 104.6(3) . . ?
Cu3 S3 Cu1 84.65(9) 3_655 . ?

loop_
_geom_bond_atom_site_label_1
_geom_bond_atom_site_label_2
_geom_bond_distance
_geom_bond_site_symmetry_2
_geom_bond_publ_flag
C1 N1 1.331(10) . ?
C1 N2 1.346(10) . ?
C1 S1 1.759(8) . ?
C2 N1 1.332(13) . ?
C2 C3 1.373(15) . ?
C3 C4 1.401(14) . ?
C4 N2 1.349(11) . ?
C4 C5 1.476(14) . ?
C6 N3 1.340(11) . ?
C6 N4 1.355(10) . ?
C6 S2 1.743(8) . ?
C7 N3 1.345(13) . ?
C7 C8 1.375(16) . ?
C8 C9 1.363(15) . ?
C9 N4 1.336(12) . ?
C9 C10 1.511(15) . ?
C11 N5 1.334(12) . ?
C11 N6 1.363(11) . ?
C11 S3 1.748(10) . ?
C12 N5 1.351(15) . ?
C12 C13 1.355(17) . ?
C13 C14 1.390(16) . ?
C14 N6 1.346(12) . ?
C14 C15 1.522(16) . ?
C16 N7 1.143(12) . ?
C16 Cu4 1.884(10) . ?
C17 N8 1.163(12) . ?
C17 Cu5 1.856(10) . ?
Cu1 N1 2.040(8) . ?
Cu1 S3 2.233(3) . ?
Cu1 S2 2.268(3) . ?
Cu1 Cu2 2.8193(16) 3_655 ?
Cu1 Cu3 2.9879(16) 3_655 ?
Cu1 Cu3 3.0527(17) . ?
Cu2 N6 2.027(8) 3_655 ?
Cu2 S2 2.254(2) . ?
Cu2 S1 2.268(2) 3_655 ?
Cu2 Cu3 2.7290(16) . ?
Cu3 N3 2.013(7) . ?
Cu3 S3 2.204(3) 3_655 ?
Cu3 S1 2.255(3) . ?
Cu4 N8 1.904(11) 1_556 ?
Cu4 N2 2.072(7) . ?
Cu5 N7 1.910(10) 4_565 ?
Cu5 N4 2.082(8) . ?
